data_7229263
loop_
_publ_author_name
'Zhang, Liang'
'Liu, Jie'
'Gao, Junkuo'
'Lu, Rong'
'Liu, Fang'

_publ_section_title
;
 Adjustment of the solid fluorescence of a chalcone derivative through
 controlling steric hindrance
;
_journal_issue 73
_journal_name_full 'RSC Adv.'
_journal_page_first 46354
_journal_paper_doi 10.1039/C7RA09122B
_journal_volume 7
_journal_year 2017
_chemical_absolute_configuration unk
_chemical_formula_sum 'C22 H18 O2'
_chemical_formula_weight 314.36
_space_group_crystal_system orthorhombic
_space_group_IT_number 19
_space_group_name_Hall 'P 2ac 2ab'
_space_group_name_H-M_alt 'P 21 21 21'
_symmetry_space_group_name_Hall 'P 2ac 2ab'
_symmetry_space_group_name_H-M 'P 21 21 21'
_atom_sites_solution_hydrogens geom
_audit_creation_method SHELXL-2014/7
_audit_update_record
;
2017-07-26 deposited with the CCDC.
2017-09-26 downloaded from the CCDC.
;
_cell_angle_alpha 90
_cell_angle_beta 90
_cell_angle_gamma 90
_cell_formula_units_Z 4
_cell_length_a 4.247(3)
_cell_length_b 16.287(12)
_cell_length_c 24.172(15)
_cell_measurement_reflns_used 5893
_cell_measurement_temperature 296(2)
_cell_measurement_theta_max 26.56
_cell_measurement_theta_min 2.50
_cell_volume 1672(2)
_computing_cell_refinement 'Bruker SAINT'
_computing_data_collection 'Bruker APEX3'
_computing_data_reduction 'Bruker SAINT'
_computing_molecular_graphics 'Bruker SHELXTL'
_computing_publication_material 'Bruker SHELXTL'
_computing_structure_refinement 'SHELXL-2014 (Sheldrick 2014)'
_computing_structure_solution 'SHELXS-97 (Sheldrick 2008)'
_diffrn_ambient_temperature 296(2)
_diffrn_measured_fraction_theta_full 0.994
_diffrn_measured_fraction_theta_max 0.995
_diffrn_measurement_device_type 'Bruker APEX-II CCD'
_diffrn_measurement_method '\f and \w scans'
_diffrn_radiation_type MoK\a
_diffrn_radiation_wavelength 0.71073
_diffrn_reflns_av_R_equivalents 0.0564
_diffrn_reflns_av_unetI/netI 0.0508
_diffrn_reflns_Laue_measured_fraction_full 0.994
_diffrn_reflns_Laue_measured_fraction_max 0.995
_diffrn_reflns_limit_h_max 5
_diffrn_reflns_limit_h_min -5
_diffrn_reflns_limit_k_max 21
_diffrn_reflns_limit_k_min -17
_diffrn_reflns_limit_l_max 28
_diffrn_reflns_limit_l_min -31
_diffrn_reflns_number 17591
_diffrn_reflns_point_group_measured_fraction_full 0.996
_diffrn_reflns_point_group_measured_fraction_max 0.996
_diffrn_reflns_theta_full 25.242
_diffrn_reflns_theta_max 27.393
_diffrn_reflns_theta_min 3.557
_exptl_absorpt_coefficient_mu 0.079
_exptl_absorpt_correction_T_max 0.7456
_exptl_absorpt_correction_T_min 0.6139
_exptl_absorpt_correction_type multi-scan
_exptl_absorpt_process_details 'Bruker SADABS'
_exptl_crystal_colour green
_exptl_crystal_density_diffrn 1.249
_exptl_crystal_description prism
_exptl_crystal_F_000 664
_refine_diff_density_max 0.130
_refine_diff_density_min -0.197
_refine_diff_density_rms 0.039
_refine_ls_extinction_method none
_refine_ls_goodness_of_fit_ref 0.935
_refine_ls_hydrogen_treatment constr
_refine_ls_matrix_type full
_refine_ls_number_parameters 217
_refine_ls_number_reflns 3799
_refine_ls_number_restraints 0
_refine_ls_restrained_S_all 0.935
_refine_ls_R_factor_all 0.0840
_refine_ls_R_factor_gt 0.0476
_refine_ls_shift/su_max 0.000
_refine_ls_shift/su_mean 0.000
_refine_ls_structure_factor_coef Fsqd
_refine_ls_weighting_details 'w=1/[\s^2^(Fo^2^)+(0.1000P)^2^] where P=(Fo^2^+2Fc^2^)/3'
_refine_ls_weighting_scheme calc
_refine_ls_wR_factor_gt 0.1251
_refine_ls_wR_factor_ref 0.1455
_reflns_Friedel_coverage 0.687
_reflns_Friedel_fraction_full 0.999
_reflns_Friedel_fraction_max 0.999
_reflns_number_gt 2637
_reflns_number_total 3799
_reflns_threshold_expression 'I > 2\s(I)'
_cod_data_source_file c7ra09122b2.cif
_cod_data_source_block 1a5_a
_cod_database_code 7229263
_shelx_shelxl_version_number 2014/7
_shelx_space_group_comment
;
The symmetry employed for this shelxl refinement is uniquely defined
by the following loop, which should always be used as a source of
symmetry information in preference to the above space-group names.
They are only intended as comments.
;

loop_
_space_group_symop_operation_xyz
'x, y, z'
'-x+1/2, -y, z+1/2'
'-x, y+1/2, -z+1/2'
'x+1/2, -y+1/2, -z'

loop_
_atom_site_label
_atom_site_type_symbol
_atom_site_fract_x
_atom_site_fract_y
_atom_site_fract_z
_atom_site_U_iso_or_equiv
_atom_site_adp_type
_atom_site_occupancy
_atom_site_site_symmetry_order
_atom_site_calc_flag
_atom_site_refinement_flags_posn
_atom_site_refinement_flags_adp
O1 O 0.5541(6) 0.24416(11) 0.75623(8) 0.0605(6) Uani 1 1 d . .
C1 C 0.8257(8) 0.3150(2) 0.95056(12) 0.0629(9) Uani 1 1 d . .
H1 H 0.8959 0.3159 0.9870 0.075 Uiso 1 1 calc R U
C2 C 0.6465(9) 0.3793(2) 0.93024(12) 0.0662(9) Uani 1 1 d . .
H2 H 0.5949 0.4232 0.9530 0.079 Uiso 1 1 calc R U
O2 O 0.0032(5) 0.52232(10) 0.75654(7) 0.0479(5) Uani 1 1 d . .
C3 C 0.5444(8) 0.37790(16) 0.87589(11) 0.0535(7) Uani 1 1 d . .
H3 H 0.4250 0.4213 0.8623 0.064 Uiso 1 1 calc R U
C4 C 0.6176(6) 0.31274(14) 0.84147(10) 0.0405(6) Uani 1 1 d . .
C5 C 0.7973(7) 0.24838(17) 0.86273(11) 0.0503(7) Uani 1 1 d . .
H5 H 0.8483 0.2041 0.8402 0.060 Uiso 1 1 calc R U
C6 C 0.8998(8) 0.2497(2) 0.91656(12) 0.0617(8) Uani 1 1 d . .
H6 H 1.0197 0.2064 0.9302 0.074 Uiso 1 1 calc R U
C7 C 0.5065(6) 0.30716(14) 0.78268(10) 0.0404(6) Uani 1 1 d . .
C8 C 0.3363(8) 0.37690(15) 0.75862(10) 0.0491(7) Uani 1 1 d . .
H8 H 0.3196 0.4250 0.7792 0.059 Uiso 1 1 calc R U
C9 C 0.2062(6) 0.37451(14) 0.70929(10) 0.0402(6) Uani 1 1 d . .
H9 H 0.2366 0.3253 0.6905 0.048 Uiso 1 1 calc R U
C10 C 0.0232(6) 0.43498(14) 0.67877(9) 0.0373(6) Uani 1 1 d . .
C11 C -0.0614(6) 0.41972(14) 0.62195(9) 0.0390(6) Uani 1 1 d . .
C12 C 0.0407(7) 0.34906(16) 0.59236(10) 0.0479(7) Uani 1 1 d . .
H12 H 0.1659 0.3104 0.6102 0.057 Uiso 1 1 calc R U
C13 C -0.0410(8) 0.33664(18) 0.53830(11) 0.0564(8) Uani 1 1 d . .
H13 H 0.0298 0.2899 0.5200 0.068 Uiso 1 1 calc R U
C14 C -0.2301(8) 0.39342(19) 0.51013(11) 0.0587(9) Uani 1 1 d . .
H14 H -0.2849 0.3843 0.4734 0.070 Uiso 1 1 calc R U
C15 C -0.3336(8) 0.46223(18) 0.53694(11) 0.0545(8) Uani 1 1 d . .
H15 H -0.4601 0.4997 0.5182 0.065 Uiso 1 1 calc R U
C16 C -0.2510(7) 0.47737(16) 0.59277(10) 0.0436(6) Uani 1 1 d . .
C17 C -0.3570(7) 0.54843(15) 0.62076(11) 0.0488(7) Uani 1 1 d . .
H17 H -0.4868 0.5853 0.6022 0.059 Uiso 1 1 calc R U
C18 C -0.2745(7) 0.56418(16) 0.67381(10) 0.0454(7) Uani 1 1 d . .
H18 H -0.3438 0.6120 0.6910 0.054 Uiso 1 1 calc R U
C19 C -0.0838(6) 0.50824(14) 0.70296(9) 0.0384(6) Uani 1 1 d . .
C20 C -0.1087(7) 0.59490(15) 0.78458(10) 0.0492(7) Uani 1 1 d . .
H20A H -0.3369 0.5971 0.7836 0.059 Uiso 1 1 calc R U
H20B H -0.0263 0.6439 0.7669 0.059 Uiso 1 1 calc R U
C21 C 0.0040(7) 0.58955(18) 0.84259(11) 0.0528(7) Uani 1 1 d . .
H21 H -0.0601 0.5449 0.8638 0.063 Uiso 1 1 calc R U
C22 C 0.1885(8) 0.6441(2) 0.86555(13) 0.0637(9) Uani 1 1 d . .
H22A H 0.2562 0.6893 0.8453 0.076 Uiso 1 1 calc R U
H22B H 0.2519 0.6376 0.9021 0.076 Uiso 1 1 calc R U

loop_
_atom_site_aniso_label
_atom_site_aniso_U_11
_atom_site_aniso_U_22
_atom_site_aniso_U_33
_atom_site_aniso_U_23
_atom_site_aniso_U_13
_atom_site_aniso_U_12
O1 0.0809(16) 0.0436(10) 0.0571(11) -0.0131(8) -0.0123(11) 0.0135(11)
C1 0.0623(19) 0.082(2) 0.0444(16) 0.0056(16) -0.0049(16) -0.0118(19)
C2 0.073(2) 0.072(2) 0.0528(17) -0.0169(15) -0.0016(17) -0.0059(19)
O2 0.0605(12) 0.0403(9) 0.0428(10) -0.0072(7) 0.0014(10) 0.0073(10)
C3 0.0604(19) 0.0463(15) 0.0538(16) -0.0062(12) -0.0027(16) 0.0009(15)
C4 0.0389(14) 0.0371(13) 0.0454(14) 0.0017(11) 0.0034(12) -0.0078(12)
C5 0.0524(17) 0.0453(15) 0.0534(16) 0.0008(13) 0.0004(14) 0.0027(14)
C6 0.0603(19) 0.0643(19) 0.0604(18) 0.0133(16) -0.0079(16) -0.0023(17)
C7 0.0405(14) 0.0331(12) 0.0477(14) 0.0010(10) 0.0049(13) -0.0074(12)
C8 0.0644(18) 0.0342(12) 0.0489(15) -0.0040(11) -0.0037(15) -0.0003(13)
C9 0.0429(14) 0.0353(12) 0.0422(14) -0.0026(10) 0.0055(12) -0.0048(12)
C10 0.0367(13) 0.0335(11) 0.0416(13) 0.0008(10) 0.0061(12) -0.0088(11)
C11 0.0382(15) 0.0372(12) 0.0415(13) 0.0027(10) 0.0083(12) -0.0100(11)
C12 0.0515(18) 0.0456(14) 0.0466(15) -0.0037(11) 0.0028(14) -0.0063(14)
C13 0.063(2) 0.0573(16) 0.0488(16) -0.0109(13) 0.0029(16) -0.0084(16)
C14 0.066(2) 0.0677(19) 0.0419(15) -0.0029(14) -0.0011(16) -0.0161(17)
C15 0.0567(19) 0.0570(16) 0.0498(16) 0.0092(13) -0.0045(15) -0.0101(16)
C16 0.0434(16) 0.0440(14) 0.0433(14) 0.0034(11) 0.0027(13) -0.0115(13)
C17 0.0494(16) 0.0394(14) 0.0575(16) 0.0079(12) -0.0037(15) -0.0015(12)
C18 0.0460(16) 0.0349(12) 0.0553(16) 0.0000(12) 0.0020(14) -0.0006(12)
C19 0.0403(15) 0.0355(12) 0.0394(13) 0.0015(10) 0.0051(12) -0.0053(12)
C20 0.0517(17) 0.0425(14) 0.0534(15) -0.0088(12) 0.0096(14) 0.0019(13)
C21 0.0597(18) 0.0539(16) 0.0448(15) -0.0057(12) 0.0130(15) 0.0031(16)
C22 0.064(2) 0.072(2) 0.0553(17) -0.0157(15) 0.0071(17) 0.0041(18)

loop_
_atom_type_symbol
_atom_type_description
_atom_type_scat_dispersion_real
_atom_type_scat_dispersion_imag
_atom_type_scat_source
C C 0.0033 0.0016 'International Tables Vol C Tables 4.2.6.8 and 6.1.1.4'
H H 0.0000 0.0000 'International Tables Vol C Tables 4.2.6.8 and 6.1.1.4'
O O 0.0106 0.0060 'International Tables Vol C Tables 4.2.6.8 and 6.1.1.4'

loop_
_geom_angle_atom_site_label_1
_geom_angle_atom_site_label_2
_geom_angle_atom_site_label_3
_geom_angle
C6 C1 C2 119.8(3)
C6 C1 H1 120.1
C2 C1 H1 120.1
C3 C2 C1 119.8(3)
C3 C2 H2 120.1
C1 C2 H2 120.1
C19 O2 C20 119.6(2)
C2 C3 C4 120.8(3)
C2 C3 H3 119.6
C4 C3 H3 119.6
C3 C4 C5 118.5(2)
C3 C4 C7 123.0(2)
C5 C4 C7 118.4(2)
C6 C5 C4 120.8(3)
C6 C5 H5 119.6
C4 C5 H5 119.6
C5 C6 C1 120.2(3)
C5 C6 H6 119.9
C1 C6 H6 119.9
O1 C7 C8 121.5(2)
O1 C7 C4 119.5(2)
C8 C7 C4 118.9(2)
C9 C8 C7 122.9(2)
C9 C8 H8 118.5
C7 C8 H8 118.5
C8 C9 C10 131.6(2)
C8 C9 H9 114.2
C10 C9 H9 114.2
C19 C10 C11 117.6(2)
C19 C10 C9 122.5(2)
C11 C10 C9 120.0(2)
C12 C11 C16 117.2(2)
C12 C11 C10 122.9(2)
C16 C11 C10 120.0(2)
C13 C12 C11 121.5(3)
C13 C12 H12 119.2
C11 C12 H12 119.2
C12 C13 C14 120.8(3)
C12 C13 H13 119.6
C14 C13 H13 119.6
C15 C14 C13 119.7(3)
C15 C14 H14 120.2
C13 C14 H14 120.2
C14 C15 C16 121.0(3)
C14 C15 H15 119.5
C16 C15 H15 119.5
C17 C16 C15 121.3(3)
C17 C16 C11 118.9(2)
C15 C16 C11 119.8(2)
C18 C17 C16 121.7(3)
C18 C17 H17 119.1
C16 C17 H17 119.1
C17 C18 C19 120.0(2)
C17 C18 H18 120.0
C19 C18 H18 120.0
O2 C19 C10 116.7(2)
O2 C19 C18 121.4(2)
C10 C19 C18 121.8(2)
O2 C20 C21 106.8(2)
O2 C20 H20A 110.4
C21 C20 H20A 110.4
O2 C20 H20B 110.4
C21 C20 H20B 110.4
H20A C20 H20B 108.6
C22 C21 C20 123.7(3)
C22 C21 H21 118.2
C20 C21 H21 118.2
C21 C22 H22A 120.0
C21 C22 H22B 120.0
H22A C22 H22B 120.0

loop_
_geom_bond_atom_site_label_1
_geom_bond_atom_site_label_2
_geom_bond_distance
O1 C7 1.226(3)
C1 C6 1.381(4)
C1 C2 1.384(5)
C1 H1 0.9300
C2 C3 1.384(4)
C2 H2 0.9300
O2 C19 1.366(3)
O2 C20 1.443(3)
C3 C4 1.384(3)
C3 H3 0.9300
C4 C5 1.395(4)
C4 C7 1.500(4)
C5 C6 1.372(4)
C5 H5 0.9300
C6 H6 0.9300
C7 C8 1.467(4)
C8 C9 1.315(4)
C8 H8 0.9300
C9 C10 1.455(3)
C9 H9 0.9300
C10 C19 1.404(3)
C10 C11 1.441(3)
C11 C12 1.423(4)
C11 C16 1.424(4)
C12 C13 1.367(4)
C12 H12 0.9300
C13 C14 1.401(4)
C13 H13 0.9300
C14 C15 1.367(4)
C14 H14 0.9300
C15 C16 1.416(4)
C15 H15 0.9300
C16 C17 1.414(4)
C17 C18 1.354(4)
C17 H17 0.9300
C18 C19 1.408(3)
C18 H18 0.9300
C20 C21 1.484(4)
C20 H20A 0.9700
C20 H20B 0.9700
C21 C22 1.308(4)
C21 H21 0.9300
C22 H22A 0.9300
C22 H22B 0.9300
